data_7054505
loop_
_publ_author_name
'Mas\'arov\'a, Petra'
'Zoufal\'y, Pavel'
'Moncol, J\'an'
'Nemec, Ivan'
'Pavlik, J\'an'
'Gembick\'y, Milan'
'Tr\'avn\'i\<cek, Zden\<ek'
'Bo\<ca, Roman'
'\<Salitro\<s, Ivan'

_publ_section_title
;
 Spin crossover and high spin electroneutral mononuclear iron(iii) Schiff
 base complexes involving terminal pseudohalido ligands
;
_journal_issue 1
_journal_name_full 'New J. Chem.'
_journal_page_first 508
_journal_paper_doi 10.1039/C4NJ01363H
_journal_volume 39
_journal_year 2015
_chemical_formula_sum 'C20 H19 Fe N6 O6 S'
_chemical_formula_weight 527.32
_chemical_name_systematic (isothiocyanato)-(N,N'-bis(5-nitro-2-oxido-benzylidene)-1,6-diamino-4-azahexane)-iron(iii)
_space_group_IT_number 60
_symmetry_cell_setting orthorhombic
_symmetry_space_group_name_Hall '-P 2n 2ab'
_symmetry_space_group_name_H-M 'P b c n'
_atom_sites_solution_hydrogens geom
_atom_sites_solution_primary direct
_atom_sites_solution_secondary difmap
_audit_creation_method SHELXL-97
_cell_angle_alpha 90.00
_cell_angle_beta 90.00
_cell_angle_gamma 90.00
_cell_formula_units_Z 8
_cell_length_a 15.9030(5)
_cell_length_b 14.2180(5)
_cell_length_c 19.6342(5)
_cell_measurement_reflns_used 17074
_cell_measurement_temperature 150(2)
_cell_measurement_theta_max 33.2587
_cell_measurement_theta_min 2.9234
_cell_volume 4439.5(2)
_computing_cell_refinement 'CrysAlis RED, Oxford Diffraction Ltd.'
_computing_data_collection 'CrysAlis CCD, Oxford Diffraction Ltd.'
_computing_data_reduction 'CrysAlis RED, Oxford Diffraction Ltd.'
_computing_molecular_graphics 'MERCURY (Macrae et al., 2006)'
_computing_publication_material ' enCIFer (Allen et al., 2004)'
_computing_structure_refinement 'SHELXL97 (Sheldrick, 2008)'
_computing_structure_solution 'SHELXS97 (Sheldrick, 2008)'
_diffrn_ambient_temperature 150(2)
_diffrn_detector_area_resol_mean 8.3611
_diffrn_measured_fraction_theta_full 0.998
_diffrn_measured_fraction_theta_max 0.998
_diffrn_measurement_device_type 'Xcalibur, Sapphire2, large Be window'
_diffrn_radiation_monochromator graphite
_diffrn_radiation_source 'Enhance (Mo) X-ray Source'
_diffrn_radiation_type MoK\a
_diffrn_radiation_wavelength 0.71073
_diffrn_reflns_av_R_equivalents 0.0493
_diffrn_reflns_av_sigmaI/netI 0.0306
_diffrn_reflns_limit_h_max 18
_diffrn_reflns_limit_h_min -18
_diffrn_reflns_limit_k_max 13
_diffrn_reflns_limit_k_min -16
_diffrn_reflns_limit_l_max 23
_diffrn_reflns_limit_l_min -23
_diffrn_reflns_number 40122
_diffrn_reflns_theta_full 25.00
_diffrn_reflns_theta_max 25.00
_diffrn_reflns_theta_min 3.05
_exptl_absorpt_coefficient_mu 0.825
_exptl_absorpt_correction_T_max 0.8794
_exptl_absorpt_correction_T_min 0.7501
_exptl_absorpt_correction_type multi-scan
_exptl_absorpt_process_details
;
CrysAlis RED, Oxford Diffraction Ltd.,
Version 1.171.33.52 (release 06-11-2009 CrysAlis171 .NET)
(compiled Nov  6 2009,16:24:50)
Empirical absorption correction using spherical harmonics,
 implemented in SCALE3 ABSPACK scaling algorithm.
;
_exptl_crystal_colour black
_exptl_crystal_density_diffrn 1.578
_exptl_crystal_density_method 'not measured'
_exptl_crystal_description prism
_exptl_crystal_F_000 2168
_exptl_crystal_size_max 0.37
_exptl_crystal_size_mid 0.22
_exptl_crystal_size_min 0.16
_refine_diff_density_max 0.527
_refine_diff_density_min -0.504
_refine_diff_density_rms 0.057
_refine_ls_extinction_method none
_refine_ls_goodness_of_fit_ref 1.052
_refine_ls_hydrogen_treatment constr
_refine_ls_matrix_type full
_refine_ls_number_parameters 307
_refine_ls_number_reflns 3907
_refine_ls_number_restraints 0
_refine_ls_restrained_S_all 1.052
_refine_ls_R_factor_all 0.0533
_refine_ls_R_factor_gt 0.0383
_refine_ls_shift/su_max 0.000
_refine_ls_shift/su_mean 0.000
_refine_ls_structure_factor_coef Fsqd
_refine_ls_weighting_details 'calc w=1/[\s^2^(Fo^2^)+(0.0443P)^2^+3.5325P] where P=(Fo^2^+2Fc^2^)/3'
_refine_ls_weighting_scheme calc
_refine_ls_wR_factor_gt 0.0910
_refine_ls_wR_factor_ref 0.0943
_reflns_number_gt 3038
_reflns_number_total 3907
_reflns_threshold_expression >2sigma(I)
_cod_data_source_file c4nj01363h2.cif
_cod_data_source_block 3
_cod_depositor_comments 'Adding full bibliography for 7054500--7054508.cif.'
_cod_original_sg_symbol_H-M Pbcn
_cod_database_code 7054505

loop_
_symmetry_equiv_pos_as_xyz
'x, y, z'
'-x+1/2, -y+1/2, z+1/2'
'x+1/2, -y+1/2, -z'
'-x, y, -z+1/2'
'-x, -y, -z'
'x-1/2, y-1/2, -z-1/2'
'-x-1/2, y-1/2, z'
'x, -y, z-1/2'

loop_
_atom_site_label
_atom_site_type_symbol
_atom_site_fract_x
_atom_site_fract_y
_atom_site_fract_z
_atom_site_U_iso_or_equiv
_atom_site_adp_type
_atom_site_occupancy
_atom_site_symmetry_multiplicity
_atom_site_calc_flag
_atom_site_refinement_flags
C12 C 0.0866(2) -0.0260(2) 0.17715(16) 0.0397(8) Uani 1 1 d .
H12A H 0.0391 -0.0536 0.1514 0.048 Uiso 1 1 calc R
H12B H 0.0748 -0.0329 0.2264 0.048 Uiso 1 1 calc R
O4 O 0.09020(14) 0.46075(15) 0.53925(11) 0.0455(6) Uani 1 1 d .
O6 O 0.03204(17) 0.3681(2) -0.12784(12) 0.0693(9) Uani 1 1 d .
C1 C 0.12600(16) 0.30182(18) 0.31714(13) 0.0229(6) Uani 1 1 d .
C2 C 0.05841(18) 0.34984(19) 0.34829(14) 0.0281(6) Uani 1 1 d .
H2 H 0.0061 0.3541 0.3251 0.034 Uiso 1 1 calc R
C3 C 0.06678(18) 0.39031(19) 0.41117(14) 0.0299(7) Uani 1 1 d .
H3 H 0.0206 0.4221 0.4315 0.036 Uiso 1 1 calc R
C4 C 0.14308(18) 0.38454(19) 0.44500(13) 0.0268(6) Uani 1 1 d .
C5 C 0.21155(18) 0.34209(19) 0.41581(13) 0.0261(6) Uani 1 1 d .
H5 H 0.2638 0.3409 0.4393 0.031 Uiso 1 1 calc R
C6 C 0.20465(17) 0.30060(19) 0.35164(13) 0.0242(6) Uani 1 1 d .
C7 C 0.28013(17) 0.26037(19) 0.32213(13) 0.0260(6) Uani 1 1 d .
H7 H 0.3321 0.2723 0.3444 0.031 Uiso 1 1 calc R
C8 C 0.35962(18) 0.1711(2) 0.24143(14) 0.0323(7) Uani 1 1 d .
H8A H 0.4069 0.1850 0.2727 0.039 Uiso 1 1 calc R
H8B H 0.3724 0.1988 0.1964 0.039 Uiso 1 1 calc R
C9 C 0.34729(19) 0.0662(2) 0.23510(15) 0.0370(8) Uani 1 1 d .
H9A H 0.3960 0.0378 0.2115 0.044 Uiso 1 1 calc R
H9B H 0.3427 0.0376 0.2809 0.044 Uiso 1 1 calc R
C10 C 0.2432(2) -0.0515(2) 0.20154(15) 0.0416(8) Uani 1 1 d .
H10A H 0.2307 -0.0656 0.2499 0.050 Uiso 1 1 calc R
H10B H 0.2907 -0.0921 0.1875 0.050 Uiso 1 1 calc R
C11 C 0.1675(2) -0.0762(2) 0.15921(16) 0.0419(8) Uani 1 1 d .
H11A H 0.1577 -0.1448 0.1631 0.050 Uiso 1 1 calc R
H11B H 0.1808 -0.0627 0.1109 0.050 Uiso 1 1 calc R
C13 C 0.06578(17) 0.1005(2) 0.10247(14) 0.0299(7) Uani 1 1 d .
H13 H 0.0270 0.0590 0.0812 0.036 Uiso 1 1 calc R
C14 C 0.08462(17) 0.1866(2) 0.06724(14) 0.0281(6) Uani 1 1 d .
C15 C 0.03774(19) 0.2079(2) 0.00929(15) 0.0381(8) Uani 1 1 d .
H15 H -0.0099 0.1708 -0.0023 0.046 Uiso 1 1 calc R
C16 C 0.0603(2) 0.2821(2) -0.03085(14) 0.0404(8) Uani 1 1 d .
C17 C 0.1316(2) 0.3349(2) -0.01767(14) 0.0386(8) Uani 1 1 d .
H17 H 0.1476 0.3845 -0.0474 0.046 Uiso 1 1 calc R
C18 C 0.1788(2) 0.3146(2) 0.03899(14) 0.0329(7) Uani 1 1 d .
H18 H 0.2280 0.3504 0.0481 0.039 Uiso 1 1 calc R
C19 C 0.15574(17) 0.24160(19) 0.08395(13) 0.0250(6) Uani 1 1 d .
C20 C 0.14614(18) 0.0606(2) 0.36314(17) 0.0344(7) Uani 1 1 d .
Fe1 Fe 0.17466(2) 0.15613(3) 0.220650(18) 0.02373(13) Uani 1 1 d .
N1 N 0.28147(13) 0.21005(16) 0.26827(10) 0.0241(5) Uani 1 1 d .
N2 N 0.26939(15) 0.04842(16) 0.19585(11) 0.0292(6) Uani 1 1 d .
H1N2 H 0.2833 0.0578 0.1503 0.035 Uiso 1 1 calc R
N3 N 0.09611(14) 0.07427(16) 0.15966(11) 0.0279(5) Uani 1 1 d .
N4 N 0.14501(16) 0.07983(17) 0.30773(13) 0.0365(6) Uani 1 1 d .
N5 N 0.15195(16) 0.42357(16) 0.51285(12) 0.0326(6) Uani 1 1 d .
N6 N 0.0099(2) 0.3041(3) -0.09008(16) 0.0631(10) Uani 1 1 d .
O1 O 0.11494(11) 0.26309(13) 0.25765(9) 0.0272(4) Uani 1 1 d .
O2 O 0.20093(12) 0.22592(13) 0.13769(9) 0.0264(4) Uani 1 1 d .
O3 O 0.22019(14) 0.41828(16) 0.54154(10) 0.0428(6) Uani 1 1 d .
O5 O -0.0552(3) 0.2582(2) -0.09865(19) 0.1171(15) Uani 1 1 d .
S1 S 0.14810(6) 0.03035(8) 0.44312(4) 0.0566(3) Uani 1 1 d .

loop_
_atom_site_aniso_label
_atom_site_aniso_U_11
_atom_site_aniso_U_22
_atom_site_aniso_U_33
_atom_site_aniso_U_23
_atom_site_aniso_U_13
_atom_site_aniso_U_12
C12 0.053(2) 0.0333(18) 0.0330(18) -0.0013(14) 0.0088(15) -0.0123(15)
O4 0.0492(14) 0.0501(13) 0.0373(12) -0.0172(11) 0.0128(11) 0.0054(11)
O6 0.0762(19) 0.107(2) 0.0248(13) 0.0117(15) -0.0010(12) 0.0504(17)
C1 0.0271(15) 0.0223(14) 0.0193(14) 0.0036(11) 0.0005(11) 0.0000(12)
C2 0.0245(15) 0.0301(15) 0.0298(16) 0.0005(13) 0.0003(12) 0.0035(13)
C3 0.0295(16) 0.0293(16) 0.0308(16) -0.0019(13) 0.0081(12) 0.0017(13)
C4 0.0355(16) 0.0263(15) 0.0185(14) -0.0011(12) 0.0035(12) -0.0010(13)
C5 0.0296(15) 0.0299(15) 0.0188(13) 0.0010(12) -0.0017(11) -0.0001(13)
C6 0.0276(15) 0.0265(15) 0.0184(14) 0.0035(11) 0.0021(11) 0.0031(12)
C7 0.0246(15) 0.0346(16) 0.0188(14) 0.0032(12) -0.0021(11) 0.0015(12)
C8 0.0249(15) 0.052(2) 0.0202(15) 0.0000(13) 0.0019(11) 0.0075(14)
C9 0.0368(18) 0.050(2) 0.0240(16) 0.0021(14) -0.0008(12) 0.0194(15)
C10 0.067(2) 0.0276(16) 0.0302(17) 0.0038(14) 0.0004(15) 0.0151(16)
C11 0.069(2) 0.0218(16) 0.0353(18) 0.0010(13) -0.0017(16) 0.0013(15)
C13 0.0230(15) 0.0326(17) 0.0341(17) -0.0133(13) -0.0022(12) -0.0008(13)
C14 0.0285(16) 0.0301(15) 0.0256(15) -0.0056(12) -0.0052(12) 0.0078(12)
C15 0.0386(18) 0.0398(18) 0.0360(18) -0.0130(15) -0.0135(14) 0.0091(15)
C16 0.055(2) 0.0436(19) 0.0223(15) -0.0079(14) -0.0163(14) 0.0233(17)
C17 0.059(2) 0.0361(17) 0.0201(15) -0.0008(13) -0.0031(14) 0.0118(16)
C18 0.0432(18) 0.0321(16) 0.0235(15) 0.0005(12) -0.0031(13) 0.0008(14)
C19 0.0299(16) 0.0278(15) 0.0171(14) -0.0035(11) -0.0016(11) 0.0055(12)
C20 0.0292(16) 0.0342(17) 0.040(2) 0.0014(15) 0.0048(13) 0.0040(13)
Fe1 0.0276(2) 0.0272(2) 0.0164(2) 0.00010(16) 0.00091(16) 0.00171(17)
N1 0.0241(12) 0.0338(13) 0.0144(11) 0.0027(10) 0.0035(9) 0.0047(10)
N2 0.0382(15) 0.0327(14) 0.0167(11) 0.0020(10) 0.0019(10) 0.0104(11)
N3 0.0283(13) 0.0297(13) 0.0257(13) -0.0019(10) 0.0046(10) -0.0022(10)
N4 0.0487(16) 0.0371(15) 0.0236(14) -0.0020(12) 0.0095(11) -0.0009(12)
N5 0.0442(16) 0.0303(14) 0.0232(13) 0.0005(10) 0.0083(12) -0.0006(12)
N6 0.082(3) 0.068(2) 0.0395(18) -0.0114(17) -0.0322(18) 0.036(2)
O1 0.0257(10) 0.0338(11) 0.0221(10) -0.0044(8) -0.0024(8) 0.0039(8)
O2 0.0294(11) 0.0313(11) 0.0186(9) 0.0028(8) -0.0039(8) -0.0026(8)
O3 0.0460(14) 0.0609(15) 0.0214(11) -0.0067(10) -0.0052(10) 0.0054(11)
O5 0.156(4) 0.083(2) 0.112(3) 0.008(2) -0.111(3) -0.004(2)
S1 0.0523(6) 0.0877(8) 0.0298(5) 0.0159(5) 0.0022(4) 0.0190(5)

loop_
_atom_type_symbol
_atom_type_description
_atom_type_scat_dispersion_real
_atom_type_scat_dispersion_imag
_atom_type_scat_source
C C 0.0030 0.0020 'International Tables Vol C Tables 4.2.6.8 and 6.1.1.4'
H H 0.0000 0.0000 'International Tables Vol C Tables 4.2.6.8 and 6.1.1.4'
Fe Fe 0.3460 0.8440 'International Tables Vol C Tables 4.2.6.8 and 6.1.1.4'
N N 0.0060 0.0030 'International Tables Vol C Tables 4.2.6.8 and 6.1.1.4'
O O 0.0110 0.0060 'International Tables Vol C Tables 4.2.6.8 and 6.1.1.4'
S S 0.1250 0.1230 'International Tables Vol C Tables 4.2.6.8 and 6.1.1.4'

loop_
_geom_angle_atom_site_label_1
_geom_angle_atom_site_label_2
_geom_angle_atom_site_label_3
_geom_angle
N3 C12 C11 108.4(2)
N3 C12 H12A 110.0
C11 C12 H12A 110.0
N3 C12 H12B 110.0
C11 C12 H12B 110.0
H12A C12 H12B 108.4
O1 C1 C2 119.3(2)
O1 C1 C6 122.7(2)
C2 C1 C6 118.0(2)
C3 C2 C1 121.3(3)
C3 C2 H2 119.3
C1 C2 H2 119.3
C2 C3 C4 119.5(3)
C2 C3 H3 120.2
C4 C3 H3 120.2
C5 C4 C3 121.4(2)
C5 C4 N5 118.4(3)
C3 C4 N5 120.2(2)
C4 C5 C6 120.1(3)
C4 C5 H5 120.0
C6 C5 H5 120.0
C5 C6 C1 119.6(2)
C5 C6 C7 117.5(2)
C1 C6 C7 122.8(2)
N1 C7 C6 124.4(2)
N1 C7 H7 117.8
C6 C7 H7 117.8
N1 C8 C9 107.1(2)
N1 C8 H8A 110.3
C9 C8 H8A 110.3
N1 C8 H8B 110.3
C9 C8 H8B 110.3
H8A C8 H8B 108.5
N2 C9 C8 108.7(2)
N2 C9 H9A 109.9
C8 C9 H9A 109.9
N2 C9 H9B 109.9
C8 C9 H9B 109.9
H9A C9 H9B 108.3
N2 C10 C11 114.0(2)
N2 C10 H10A 108.8
C11 C10 H10A 108.8
N2 C10 H10B 108.8
C11 C10 H10B 108.8
H10A C10 H10B 107.7
C10 C11 C12 116.2(3)
C10 C11 H11A 108.2
C12 C11 H11A 108.2
C10 C11 H11B 108.2
C12 C11 H11B 108.2
H11A C11 H11B 107.4
N3 C13 C14 126.3(3)
N3 C13 H13 116.8
C14 C13 H13 116.8
C15 C14 C19 119.8(3)
C15 C14 C13 117.8(3)
C19 C14 C13 121.7(2)
C16 C15 C14 119.9(3)
C16 C15 H15 120.0
C14 C15 H15 120.0
C15 C16 C17 121.8(3)
C15 C16 N6 119.0(3)
C17 C16 N6 119.2(3)
C18 C17 C16 119.0(3)
C18 C17 H17 120.5
C16 C17 H17 120.5
C17 C18 C19 121.3(3)
C17 C18 H18 119.4
C19 C18 H18 119.4
O2 C19 C18 119.5(2)
O2 C19 C14 122.5(2)
C18 C19 C14 118.0(2)
N4 C20 S1 178.8(3)
O1 Fe1 O2 91.08(8)
O1 Fe1 N4 89.43(9)
O2 Fe1 N4 178.73(9)
O1 Fe1 N1 86.70(8)
O2 Fe1 N1 90.75(8)
N4 Fe1 N1 90.45(9)
O1 Fe1 N3 111.12(8)
O2 Fe1 N3 86.14(8)
N4 Fe1 N3 92.59(9)
N1 Fe1 N3 161.94(9)
O1 Fe1 N2 164.87(8)
O2 Fe1 N2 91.29(8)
N4 Fe1 N2 88.52(9)
N1 Fe1 N2 78.32(9)
N3 Fe1 N2 83.96(9)
C7 N1 C8 121.7(2)
C7 N1 Fe1 124.32(18)
C8 N1 Fe1 113.09(17)
C9 N2 C10 111.1(2)
C9 N2 Fe1 109.76(17)
C10 N2 Fe1 117.17(19)
C9 N2 H1N2 106.0
C10 N2 H1N2 106.0
Fe1 N2 H1N2 106.0
C13 N3 C12 116.6(2)
C13 N3 Fe1 124.62(19)
C12 N3 Fe1 117.87(19)
C20 N4 Fe1 157.1(3)
O3 N5 O4 122.7(2)
O3 N5 C4 119.0(2)
O4 N5 C4 118.3(3)
O6 N6 O5 123.4(3)
O6 N6 C16 119.1(4)
O5 N6 C16 117.5(4)
C1 O1 Fe1 127.05(16)
C19 O2 Fe1 130.40(18)

loop_
_geom_bond_atom_site_label_1
_geom_bond_atom_site_label_2
_geom_bond_distance
C12 N3 1.474(4)
C12 C11 1.513(4)
C12 H12A 0.9900
C12 H12B 0.9900
O4 N5 1.230(3)
O6 N6 1.226(4)
C1 O1 1.303(3)
C1 C2 1.413(4)
C1 C6 1.423(4)
C2 C3 1.369(4)
C2 H2 0.9500
C3 C4 1.386(4)
C3 H3 0.9500
C4 C5 1.371(4)
C4 N5 1.450(4)
C5 C6 1.395(4)
C5 H5 0.9500
C6 C7 1.450(4)
C7 N1 1.277(3)
C7 H7 0.9500
C8 N1 1.459(3)
C8 C9 1.508(4)
C8 H8A 0.9900
C8 H8B 0.9900
C9 N2 1.481(4)
C9 H9A 0.9900
C9 H9B 0.9900
C10 N2 1.485(4)
C10 C11 1.504(5)
C10 H10A 0.9900
C10 H10B 0.9900
C11 H11A 0.9900
C11 H11B 0.9900
C13 N3 1.278(4)
C13 C14 1.438(4)
C13 H13 0.9500
C14 C15 1.394(4)
C14 C19 1.414(4)
C15 C16 1.365(5)
C15 H15 0.9500
C16 C17 1.383(5)
C16 N6 1.447(4)
C17 C18 1.373(4)
C17 H17 0.9500
C18 C19 1.411(4)
C18 H18 0.9500
C19 O2 1.296(3)
C20 N4 1.122(4)
C20 S1 1.628(3)
Fe1 O1 1.9345(18)
Fe1 O2 1.9525(18)
Fe1 N4 2.079(3)
Fe1 N1 2.085(2)
Fe1 N3 2.085(2)
Fe1 N2 2.203(2)
N2 H1N2 0.9300
N5 O3 1.225(3)
N6 O5 1.235(5)
